data_4087985
loop_
_publ_author_name
'Vivancos, \'Angela'
'Rend\'on, Nuria'
'Paneque, Margarita'
'Poveda, Manuel L.'
'\'Alvarez, Eleuterio'

_publ_section_title
;
 Reactivity of a Tp--Iridacyclopentene Complex
;
_journal_issue 22
_journal_name_full Organometallics
_journal_page_first 5438
_journal_paper_doi 10.1021/acs.organomet.5b00775
_journal_volume 34
_journal_year 2015
_chemical_formula_moiety 'C22 H25 B Ir N7 O4'
_chemical_formula_sum 'C22 H25 B Ir N7 O4'
_chemical_formula_weight 654.50
_space_group_IT_number 14
_space_group_name_Hall '-P 2ybc'
_space_group_name_H-M_alt 'P 1 21/c 1'
_symmetry_cell_setting monoclinic
_symmetry_space_group_name_Hall '-P 2ybc'
_symmetry_space_group_name_H-M 'P 1 21/c 1'
_atom_sites_solution_hydrogens geom
_atom_sites_solution_primary direct
_atom_sites_solution_secondary difmap
_audit_creation_method SHELXL-97
_cell_angle_alpha 90.00
_cell_angle_beta 90.8930(10)
_cell_angle_gamma 90.00
_cell_formula_units_Z 4
_cell_length_a 8.8679(4)
_cell_length_b 16.3050(8)
_cell_length_c 16.9152(7)
_cell_measurement_reflns_used 8607
_cell_measurement_temperature 173(2)
_cell_measurement_theta_max 28.84
_cell_measurement_theta_min 2.30
_cell_volume 2445.49(19)
_computing_cell_refinement 'APEX2 Software Suite (Bruker, 2007)'
_computing_data_collection 'APEX2 Software Suite (Bruker, 2007)'
_computing_data_reduction 'APEX2 Software Suite (Bruker, 2007)'
_computing_molecular_graphics 'SHELXTL (Sheldrick, 2008)'
_computing_publication_material 'SHELXTL and publCIF (Westrip, 2010)'
_computing_structure_refinement 'SHELXL97 (Sheldrick, 2008)'
_computing_structure_solution 'SIR2002 (Burla et al., 2003)'
_diffrn_ambient_temperature 173(2)
_diffrn_detector_area_resol_mean 8.26
_diffrn_measured_fraction_theta_full 0.987
_diffrn_measured_fraction_theta_max 0.987
_diffrn_measurement_device_type
;
 Bruker-Nonius X8kappa APEX II CCD area detector
;
_diffrn_measurement_method 'phi and omega scans with narrow frames'
_diffrn_radiation_monochromator graphite
_diffrn_radiation_source 'fine-focus sealed tube'
_diffrn_radiation_type MoK\a
_diffrn_radiation_wavelength 0.71073
_diffrn_reflns_av_R_equivalents 0.0314
_diffrn_reflns_av_sigmaI/netI 0.0248
_diffrn_reflns_limit_h_max 9
_diffrn_reflns_limit_h_min -10
_diffrn_reflns_limit_k_max 12
_diffrn_reflns_limit_k_min -19
_diffrn_reflns_limit_l_max 19
_diffrn_reflns_limit_l_min -20
_diffrn_reflns_number 23536
_diffrn_reflns_theta_full 25.25
_diffrn_reflns_theta_max 25.25
_diffrn_reflns_theta_min 2.41
_diffrn_standards_decay_% 0
_exptl_absorpt_coefficient_mu 5.503
_exptl_absorpt_correction_T_max 0.6091
_exptl_absorpt_correction_T_min 0.2169
_exptl_absorpt_correction_type multi-scan
_exptl_absorpt_process_details
;
program SADABS, Bruker (2001).
;
_exptl_crystal_colour colourless
_exptl_crystal_density_diffrn 1.778
_exptl_crystal_density_method 'not measured'
_exptl_crystal_description needle
_exptl_crystal_F_000 1280
_exptl_crystal_size_max 0.40
_exptl_crystal_size_mid 0.30
_exptl_crystal_size_min 0.10
_refine_diff_density_max 0.845
_refine_diff_density_min -0.639
_refine_diff_density_rms 0.090
_refine_ls_extinction_method none
_refine_ls_goodness_of_fit_ref 1.068
_refine_ls_hydrogen_treatment constr
_refine_ls_matrix_type full
_refine_ls_number_parameters 318
_refine_ls_number_reflns 4377
_refine_ls_number_restraints 0
_refine_ls_restrained_S_all 1.068
_refine_ls_R_factor_all 0.0242
_refine_ls_R_factor_gt 0.0186
_refine_ls_shift/su_max 0.001
_refine_ls_shift/su_mean 0.000
_refine_ls_structure_factor_coef Fsqd
_refine_ls_weighting_details 'calc w=1/[\s^2^(Fo^2^)+(0.0254P)^2^+0.0000P] where P=(Fo^2^+2Fc^2^)/3'
_refine_ls_weighting_scheme calc
_refine_ls_wR_factor_gt 0.0436
_refine_ls_wR_factor_ref 0.0447
_reflns_number_gt 3802
_reflns_number_total 4377
_reflns_threshold_expression >2sigma(I)
_cod_data_source_file om5b00775_si_002.cif
_cod_data_source_block 4
_cod_depositor_comments
;
The following automatic conversions were performed:

data item '_symmetry_cell_setting' value 'Monoclinic' was changed to
'monoclinic' in accordance with the
/home/saulius/struct/COD-crude-data/automatic-downloads/DataCite-retrospective/ACS/depositions/lib/dictionaries/cif_core.dic
dictionary named 'cif_core.dic' version 2.4.2 last updated on
2011-04-26.

Automatic conversion script
Id: cif_fix_values 6909 2019-04-08 15:41:33Z antanas 
;
_cod_original_sg_symbol_H-M 'P 21/c'
_cod_database_code 4087985

loop_
_symmetry_equiv_pos_as_xyz
'x, y, z'
'-x, y+1/2, -z+1/2'
'-x, -y, -z'
'x, -y-1/2, z-1/2'

loop_
_atom_site_label
_atom_site_type_symbol
_atom_site_fract_x
_atom_site_fract_y
_atom_site_fract_z
_atom_site_U_iso_or_equiv
_atom_site_adp_type
_atom_site_occupancy
_atom_site_symmetry_multiplicity
_atom_site_calc_flag
_atom_site_refinement_flags
Ir1 Ir 0.414319(13) 0.155748(6) 0.875065(6) 0.01385(5) Uani 1 1 d .
O1 O 0.3764(3) 0.36758(13) 0.95240(12) 0.0279(5) Uani 1 1 d .
O2 O 0.4743(3) 0.37088(12) 0.83075(12) 0.0257(5) Uani 1 1 d .
O3 O 0.8886(3) 0.29802(15) 1.00527(13) 0.0365(6) Uani 1 1 d .
O4 O 0.7205(3) 0.38745(14) 0.95465(13) 0.0380(6) Uani 1 1 d .
N1 N 0.5024(3) 0.16596(13) 0.76548(14) 0.0181(6) Uani 1 1 d .
N2 N 0.4130(3) 0.15033(13) 0.70031(14) 0.0182(6) Uani 1 1 d .
N3 N 0.3153(3) 0.04584(14) 0.83407(13) 0.0176(5) Uani 1 1 d .
N4 N 0.2496(3) 0.04401(14) 0.76069(13) 0.0208(6) Uani 1 1 d .
N5 N 0.2140(3) 0.21402(14) 0.82926(13) 0.0187(5) Uani 1 1 d .
N6 N 0.1636(3) 0.19041(15) 0.75625(14) 0.0190(5) Uani 1 1 d .
N7 N 0.3172(3) 0.14063(13) 0.98400(14) 0.0177(6) Uani 1 1 d .
C1 C 0.6380(4) 0.18462(18) 0.73996(17) 0.0226(7) Uani 1 1 d .
H1 H 0.7223 0.1980 0.7728 0.027 Uiso 1 1 calc R
C2 C 0.6392(4) 0.1818(2) 0.65735(18) 0.0269(8) Uani 1 1 d .
H2 H 0.7219 0.1927 0.6239 0.032 Uiso 1 1 calc R
C3 C 0.4960(4) 0.15996(16) 0.63487(17) 0.0221(7) Uani 1 1 d .
H3 H 0.4608 0.1528 0.5820 0.026 Uiso 1 1 calc R
C4 C 0.3074(4) -0.03001(18) 0.86272(16) 0.0219(7) Uani 1 1 d .
H4 H 0.3452 -0.0466 0.9131 0.026 Uiso 1 1 calc R
C5 C 0.2366(4) -0.08096(18) 0.80880(18) 0.0310(8) Uani 1 1 d .
H5 H 0.2160 -0.1378 0.8146 0.037 Uiso 1 1 calc R
C6 C 0.2023(4) -0.03226(19) 0.74504(18) 0.0297(8) Uani 1 1 d .
H6 H 0.1531 -0.0497 0.6977 0.036 Uiso 1 1 calc R
C7 C 0.1128(4) 0.26668(17) 0.85739(17) 0.0228(7) Uani 1 1 d .
H7 H 0.1198 0.2934 0.9072 0.027 Uiso 1 1 calc R
C8 C -0.0043(4) 0.27643(19) 0.80271(18) 0.0268(7) Uani 1 1 d .
H8 H -0.0914 0.3098 0.8078 0.032 Uiso 1 1 calc R
C9 C 0.0321(4) 0.22798(19) 0.74014(18) 0.0244(7) Uani 1 1 d .
H9 H -0.0261 0.2218 0.6929 0.029 Uiso 1 1 calc R
C10 C 0.5298(4) 0.25633(16) 0.90955(15) 0.0172(7) Uani 1 1 d .
C11 C 0.6706(4) 0.24518(17) 0.93992(16) 0.0192(7) Uani 1 1 d .
C12 C 0.7292(4) 0.15949(17) 0.94718(19) 0.0241(7) Uani 1 1 d .
H12A H 0.7522 0.1470 1.0034 0.029 Uiso 1 1 calc R
H12B H 0.8235 0.1541 0.9171 0.029 Uiso 1 1 calc R
C13 C 0.6096(3) 0.09789(17) 0.91457(17) 0.0202(7) Uani 1 1 d .
H13A H 0.5839 0.0584 0.9568 0.024 Uiso 1 1 calc R
H13B H 0.6535 0.0666 0.8704 0.024 Uiso 1 1 calc R
C14 C 0.4556(4) 0.33679(17) 0.90228(18) 0.0208(7) Uani 1 1 d .
C15 C 0.4050(5) 0.44983(19) 0.8194(2) 0.0409(10) Uani 1 1 d .
H15A H 0.2957 0.4449 0.8259 0.061 Uiso 1 1 calc R
H15B H 0.4261 0.4699 0.7661 0.061 Uiso 1 1 calc R
H15C H 0.4458 0.4885 0.8586 0.061 Uiso 1 1 calc R
C16 C 0.7719(4) 0.3108(2) 0.96950(17) 0.0249(7) Uani 1 1 d .
C17 C 0.8097(5) 0.4530(2) 0.9878(2) 0.0506(11) Uani 1 1 d .
H17A H 0.8193 0.4456 1.0452 0.076 Uiso 1 1 calc R
H17B H 0.7605 0.5056 0.9765 0.076 Uiso 1 1 calc R
H17C H 0.9101 0.4524 0.9644 0.076 Uiso 1 1 calc R
C18 C 0.1750(4) 0.11193(18) 0.98922(17) 0.0240(7) Uani 1 1 d .
H18 H 0.1199 0.1009 0.9418 0.029 Uiso 1 1 calc R
C19 C 0.1065(4) 0.0980(2) 1.06030(19) 0.0323(8) Uani 1 1 d .
H19 H 0.0064 0.0774 1.0614 0.039 Uiso 1 1 calc R
C20 C 0.1837(4) 0.1141(2) 1.12988(18) 0.0326(8) Uani 1 1 d .
H20 H 0.1384 0.1042 1.1795 0.039 Uiso 1 1 calc R
C21 C 0.3278(5) 0.14481(18) 1.12590(19) 0.0291(8) Uani 1 1 d .
H21 H 0.3832 0.1573 1.1729 0.035 Uiso 1 1 calc R
C22 C 0.3908(4) 0.15726(16) 1.05255(18) 0.0222(7) Uani 1 1 d .
H22 H 0.4905 0.1785 1.0504 0.027 Uiso 1 1 calc R
B1 B 0.2483(4) 0.1236(2) 0.71019(19) 0.0213(8) Uani 1 1 d .
H1A H 0.1988 0.1137 0.6575 0.026 Uiso 1 1 calc R

loop_
_atom_site_aniso_label
_atom_site_aniso_U_11
_atom_site_aniso_U_22
_atom_site_aniso_U_33
_atom_site_aniso_U_23
_atom_site_aniso_U_13
_atom_site_aniso_U_12
Ir1 0.01374(8) 0.01523(7) 0.01257(7) 0.00045(4) -0.00045(5) -0.00050(5)
O1 0.0375(16) 0.0247(11) 0.0216(11) -0.0055(9) 0.0014(11) 0.0036(10)
O2 0.0366(15) 0.0201(10) 0.0205(11) 0.0056(9) -0.0007(10) -0.0012(10)
O3 0.0175(15) 0.0524(16) 0.0395(14) -0.0159(12) -0.0028(12) -0.0046(12)
O4 0.0419(17) 0.0276(13) 0.0439(14) -0.0011(10) -0.0133(12) -0.0159(12)
N1 0.0181(16) 0.0200(13) 0.0162(13) -0.0011(9) 0.0009(11) -0.0003(11)
N2 0.0208(16) 0.0206(13) 0.0131(12) -0.0016(9) -0.0025(11) 0.0014(11)
N3 0.0170(15) 0.0194(13) 0.0163(12) -0.0014(9) -0.0004(11) -0.0016(10)
N4 0.0230(16) 0.0218(13) 0.0176(12) -0.0025(10) -0.0035(11) -0.0040(11)
N5 0.0156(15) 0.0212(12) 0.0193(12) -0.0007(10) -0.0039(11) -0.0007(11)
N6 0.0159(15) 0.0218(12) 0.0191(13) 0.0023(10) -0.0037(11) -0.0026(11)
N7 0.0198(16) 0.0173(12) 0.0161(12) 0.0022(9) 0.0017(11) 0.0005(10)
C1 0.018(2) 0.0268(16) 0.0230(16) 0.0002(13) 0.0046(14) -0.0014(14)
C2 0.025(2) 0.0349(18) 0.0207(16) 0.0011(13) 0.0065(15) -0.0041(15)
C3 0.033(2) 0.0211(15) 0.0125(15) 0.0013(11) 0.0023(14) 0.0025(14)
C4 0.0240(19) 0.0206(15) 0.0211(15) 0.0069(12) 0.0005(13) 0.0003(13)
C5 0.043(2) 0.0179(16) 0.0325(18) -0.0007(13) -0.0029(17) -0.0097(15)
C6 0.037(2) 0.0248(16) 0.0268(16) -0.0026(14) -0.0061(15) -0.0108(16)
C7 0.0171(19) 0.0226(15) 0.0288(17) 0.0019(12) 0.0040(14) -0.0004(13)
C8 0.0166(19) 0.0250(16) 0.0387(19) 0.0083(14) 0.0019(15) 0.0042(14)
C9 0.0134(19) 0.0305(17) 0.0291(17) 0.0091(14) -0.0062(14) -0.0004(14)
C10 0.0211(19) 0.0199(14) 0.0106(13) 0.0001(11) 0.0030(13) -0.0048(13)
C11 0.0201(19) 0.0258(16) 0.0116(14) 0.0014(11) -0.0007(13) -0.0065(13)
C12 0.0167(19) 0.0321(18) 0.0236(17) 0.0031(12) -0.0002(14) -0.0002(14)
C13 0.0185(18) 0.0230(15) 0.0191(15) 0.0030(12) -0.0036(13) 0.0010(13)
C14 0.0206(19) 0.0219(15) 0.0199(15) -0.0027(12) -0.0042(14) -0.0081(13)
C15 0.054(3) 0.0248(18) 0.043(2) 0.0070(15) -0.0042(19) 0.0055(17)
C16 0.020(2) 0.0365(18) 0.0181(16) -0.0053(13) 0.0064(15) -0.0090(15)
C17 0.065(3) 0.039(2) 0.047(2) -0.0053(17) -0.004(2) -0.027(2)
C18 0.023(2) 0.0257(16) 0.0229(16) 0.0027(12) 0.0032(14) -0.0016(14)
C19 0.021(2) 0.0397(19) 0.0369(19) 0.0078(15) 0.0108(16) -0.0001(16)
C20 0.037(2) 0.0354(19) 0.0256(18) 0.0074(14) 0.0172(17) 0.0086(17)
C21 0.041(2) 0.0286(17) 0.0179(16) -0.0001(12) 0.0000(16) 0.0041(16)
C22 0.025(2) 0.0212(15) 0.0201(16) 0.0000(12) 0.0010(14) -0.0001(13)
B1 0.026(2) 0.0236(17) 0.0138(16) 0.0012(13) -0.0063(15) -0.0021(15)

loop_
_atom_type_symbol
_atom_type_description
_atom_type_scat_dispersion_real
_atom_type_scat_dispersion_imag
_atom_type_scat_source
C C 0.0033 0.0016 'International Tables Vol C Tables 4.2.6.8 and 6.1.1.4'
H H 0.0000 0.0000 'International Tables Vol C Tables 4.2.6.8 and 6.1.1.4'
B B 0.0013 0.0007 'International Tables Vol C Tables 4.2.6.8 and 6.1.1.4'
N N 0.0061 0.0033 'International Tables Vol C Tables 4.2.6.8 and 6.1.1.4'
O O 0.0106 0.0060 'International Tables Vol C Tables 4.2.6.8 and 6.1.1.4'
Ir Ir -1.4442 7.9887 'International Tables Vol C Tables 4.2.6.8 and 6.1.1.4'

loop_
_geom_angle_atom_site_label_1
_geom_angle_atom_site_label_2
_geom_angle_atom_site_label_3
_geom_angle
C10 Ir1 N1 89.80(10)
C10 Ir1 N7 93.21(10)
N1 Ir1 N7 176.94(9)
C10 Ir1 C13 81.88(11)
N1 Ir1 C13 90.02(11)
N7 Ir1 C13 90.91(11)
C10 Ir1 N3 173.89(11)
N1 Ir1 N3 86.19(9)
N7 Ir1 N3 90.84(9)
C13 Ir1 N3 93.49(10)
C10 Ir1 N5 99.10(10)
N1 Ir1 N5 87.83(10)
N7 Ir1 N5 91.18(10)
C13 Ir1 N5 177.63(10)
N3 Ir1 N5 85.37(9)
C14 O2 C15 115.6(3)
C16 O4 C17 115.7(3)
C1 N1 N2 107.3(2)
C1 N1 Ir1 133.1(2)
N2 N1 Ir1 119.54(19)
C3 N2 N1 108.8(3)
C3 N2 B1 130.9(3)
N1 N2 B1 120.3(2)
C4 N3 N4 106.7(2)
C4 N3 Ir1 134.0(2)
N4 N3 Ir1 119.21(17)
C6 N4 N3 109.2(2)
C6 N4 B1 131.9(2)
N3 N4 B1 118.8(2)
C7 N5 N6 107.0(2)
C7 N5 Ir1 135.4(2)
N6 N5 Ir1 117.35(18)
C9 N6 N5 109.1(2)
C9 N6 B1 130.5(3)
N5 N6 B1 120.2(2)
C22 N7 C18 117.0(3)
C22 N7 Ir1 122.8(2)
C18 N7 Ir1 120.3(2)
N1 C1 C2 109.9(3)
N1 C1 H1 125.0
C2 C1 H1 125.0
C3 C2 C1 105.4(3)
C3 C2 H2 127.3
C1 C2 H2 127.3
N2 C3 C2 108.6(3)
N2 C3 H3 125.7
C2 C3 H3 125.7
N3 C4 C5 110.2(3)
N3 C4 H4 124.9
C5 C4 H4 124.9
C6 C5 C4 105.4(3)
C6 C5 H5 127.3
C4 C5 H5 127.3
N4 C6 C5 108.5(3)
N4 C6 H6 125.7
C5 C6 H6 125.7
N5 C7 C8 109.6(3)
N5 C7 H7 125.2
C8 C7 H7 125.2
C9 C8 C7 105.5(3)
C9 C8 H8 127.3
C7 C8 H8 127.3
N6 C9 C8 108.8(3)
N6 C9 H9 125.6
C8 C9 H9 125.6
C11 C10 C14 124.0(3)
C11 C10 Ir1 117.5(2)
C14 C10 Ir1 118.5(2)
C10 C11 C16 125.6(3)
C10 C11 C12 118.3(3)
C16 C11 C12 116.1(3)
C11 C12 C13 109.9(3)
C11 C12 H12A 109.7
C13 C12 H12A 109.7
C11 C12 H12B 109.7
C13 C12 H12B 109.7
H12A C12 H12B 108.2
C12 C13 Ir1 112.45(19)
C12 C13 H13A 109.1
Ir1 C13 H13A 109.1
C12 C13 H13B 109.1
Ir1 C13 H13B 109.1
H13A C13 H13B 107.8
O1 C14 O2 122.4(3)
O1 C14 C10 124.8(3)
O2 C14 C10 112.5(3)
O2 C15 H15A 109.5
O2 C15 H15B 109.5
H15A C15 H15B 109.5
O2 C15 H15C 109.5
H15A C15 H15C 109.5
H15B C15 H15C 109.5
O3 C16 O4 122.3(3)
O3 C16 C11 123.8(3)
O4 C16 C11 113.9(3)
O4 C17 H17A 109.5
O4 C17 H17B 109.5
H17A C17 H17B 109.5
O4 C17 H17C 109.5
H17A C17 H17C 109.5
H17B C17 H17C 109.5
N7 C18 C19 122.7(3)
N7 C18 H18 118.6
C19 C18 H18 118.6
C18 C19 C20 119.7(3)
C18 C19 H19 120.1
C20 C19 H19 120.1
C21 C20 C19 118.5(3)
C21 C20 H20 120.8
C19 C20 H20 120.8
C20 C21 C22 119.1(3)
C20 C21 H21 120.5
C22 C21 H21 120.5
N7 C22 C21 123.0(3)
N7 C22 H22 118.5
C21 C22 H22 118.5
N2 B1 N6 109.0(2)
N2 B1 N4 107.4(3)
N6 B1 N4 108.2(2)
N2 B1 H1A 110.7
N6 B1 H1A 110.7
N4 B1 H1A 110.7

loop_
_geom_bond_atom_site_label_1
_geom_bond_atom_site_label_2
_geom_bond_distance
Ir1 C10 2.015(3)
Ir1 N1 2.030(2)
Ir1 N7 2.061(2)
Ir1 C13 2.073(3)
Ir1 N3 2.108(2)
Ir1 N5 2.149(2)
O1 C14 1.218(4)
O2 C14 1.344(4)
O2 C15 1.438(4)
O3 C16 1.209(4)
O4 C16 1.353(4)
O4 C17 1.438(4)
N1 C1 1.319(4)
N1 N2 1.371(4)
N2 C3 1.348(4)
N2 B1 1.536(5)
N3 C4 1.330(4)
N3 N4 1.363(3)
N4 C6 1.337(4)
N4 B1 1.554(4)
N5 C7 1.335(4)
N5 N6 1.362(3)
N6 C9 1.341(4)
N6 B1 1.542(4)
N7 C22 1.349(4)
N7 C18 1.349(4)
C1 C2 1.398(4)
C1 H1 0.9500
C2 C3 1.367(5)
C2 H2 0.9500
C3 H3 0.9500
C4 C5 1.378(4)
C4 H4 0.9500
C5 C6 1.370(4)
C5 H5 0.9500
C6 H6 0.9500
C7 C8 1.389(4)
C7 H7 0.9500
C8 C9 1.363(4)
C8 H8 0.9500
C9 H9 0.9500
C10 C11 1.355(4)
C10 C14 1.472(4)
C11 C16 1.479(4)
C11 C12 1.495(4)
C12 C13 1.555(4)
C12 H12A 0.9900
C12 H12B 0.9900
C13 H13A 0.9900
C13 H13B 0.9900
C15 H15A 0.9800
C15 H15B 0.9800
C15 H15C 0.9800
C17 H17A 0.9800
C17 H17B 0.9800
C17 H17C 0.9800
C18 C19 1.374(4)
C18 H18 0.9500
C19 C20 1.377(5)
C19 H19 0.9500
C20 C21 1.375(5)
C20 H20 0.9500
C21 C22 1.384(5)
C21 H21 0.9500
C22 H22 0.9500
B1 H1A 1.0000

loop_
_geom_torsion_atom_site_label_1
_geom_torsion_atom_site_label_2
_geom_torsion_atom_site_label_3
_geom_torsion_atom_site_label_4
_geom_torsion
C10 Ir1 N1 C1 40.8(3)
C13 Ir1 N1 C1 -41.0(3)
N3 Ir1 N1 C1 -134.5(3)
N5 Ir1 N1 C1 140.0(3)
C10 Ir1 N1 N2 -140.41(19)
C13 Ir1 N1 N2 137.71(19)
N3 Ir1 N1 N2 44.22(19)
N5 Ir1 N1 N2 -41.29(18)
C1 N1 N2 C3 -0.2(3)
Ir1 N1 N2 C3 -179.21(17)
C1 N1 N2 B1 177.8(3)
Ir1 N1 N2 B1 -1.2(3)
N1 Ir1 N3 C4 131.7(3)
N7 Ir1 N3 C4 -49.0(3)
C13 Ir1 N3 C4 42.0(3)
N5 Ir1 N3 C4 -140.1(3)
N1 Ir1 N3 N4 -43.4(2)
N7 Ir1 N3 N4 135.8(2)
C13 Ir1 N3 N4 -133.2(2)
N5 Ir1 N3 N4 44.7(2)
C4 N3 N4 C6 0.0(3)
Ir1 N3 N4 C6 176.4(2)
C4 N3 N4 B1 -177.1(3)
Ir1 N3 N4 B1 -0.7(3)
C10 Ir1 N5 C7 -54.9(3)
N1 Ir1 N5 C7 -144.4(3)
N7 Ir1 N5 C7 38.5(3)
N3 Ir1 N5 C7 129.3(3)
C10 Ir1 N5 N6 131.2(2)
N1 Ir1 N5 N6 41.8(2)
N7 Ir1 N5 N6 -135.4(2)
N3 Ir1 N5 N6 -44.60(19)
C7 N5 N6 C9 -0.4(3)
Ir1 N5 N6 C9 175.09(19)
C7 N5 N6 B1 -174.8(3)
Ir1 N5 N6 B1 0.7(3)
C10 Ir1 N7 C22 -36.0(2)
C13 Ir1 N7 C22 46.0(2)
N3 Ir1 N7 C22 139.5(2)
N5 Ir1 N7 C22 -135.2(2)
C10 Ir1 N7 C18 145.0(2)
C13 Ir1 N7 C18 -133.1(2)
N3 Ir1 N7 C18 -39.6(2)
N5 Ir1 N7 C18 45.8(2)
N2 N1 C1 C2 0.2(3)
Ir1 N1 C1 C2 179.1(2)
N1 C1 C2 C3 -0.2(4)
N1 N2 C3 C2 0.0(3)
B1 N2 C3 C2 -177.7(3)
C1 C2 C3 N2 0.1(3)
N4 N3 C4 C5 -0.3(4)
Ir1 N3 C4 C5 -175.9(2)
N3 C4 C5 C6 0.4(4)
N3 N4 C6 C5 0.2(4)
B1 N4 C6 C5 176.9(3)
C4 C5 C6 N4 -0.4(4)
N6 N5 C7 C8 0.7(3)
Ir1 N5 C7 C8 -173.6(2)
N5 C7 C8 C9 -0.7(3)
N5 N6 C9 C8 0.0(3)
B1 N6 C9 C8 173.6(3)
C7 C8 C9 N6 0.4(3)
N1 Ir1 C10 C11 -89.6(2)
N7 Ir1 C10 C11 90.9(2)
C13 Ir1 C10 C11 0.5(2)
N5 Ir1 C10 C11 -177.3(2)
N1 Ir1 C10 C14 92.0(2)
N7 Ir1 C10 C14 -87.5(2)
C13 Ir1 C10 C14 -178.0(2)
N5 Ir1 C10 C14 4.2(2)
C14 C10 C11 C16 -0.7(5)
Ir1 C10 C11 C16 -179.0(2)
C14 C10 C11 C12 177.2(3)
Ir1 C10 C11 C12 -1.2(4)
C10 C11 C12 C13 1.3(4)
C16 C11 C12 C13 179.4(2)
C11 C12 C13 Ir1 -0.9(3)
C10 Ir1 C13 C12 0.3(2)
N1 Ir1 C13 C12 90.1(2)
N7 Ir1 C13 C12 -92.9(2)
N3 Ir1 C13 C12 176.2(2)
C15 O2 C14 O1 5.1(4)
C15 O2 C14 C10 -179.9(3)
C11 C10 C14 O1 -90.9(4)
Ir1 C10 C14 O1 87.5(3)
C11 C10 C14 O2 94.3(3)
Ir1 C10 C14 O2 -87.4(3)
C17 O4 C16 O3 -3.2(4)
C17 O4 C16 C11 175.3(3)
C10 C11 C16 O3 170.2(3)
C12 C11 C16 O3 -7.7(4)
C10 C11 C16 O4 -8.2(4)
C12 C11 C16 O4 173.8(3)
C22 N7 C18 C19 -1.4(4)
Ir1 N7 C18 C19 177.7(2)
N7 C18 C19 C20 0.4(5)
C18 C19 C20 C21 0.8(5)
C19 C20 C21 C22 -1.0(5)
C18 N7 C22 C21 1.1(4)
Ir1 N7 C22 C21 -177.9(2)
C20 C21 C22 N7 0.0(5)
C3 N2 B1 N6 -123.6(3)
N1 N2 B1 N6 58.9(3)
C3 N2 B1 N4 119.4(3)
N1 N2 B1 N4 -58.1(3)
C9 N6 B1 N2 129.9(3)
N5 N6 B1 N2 -57.1(3)
C9 N6 B1 N4 -113.6(3)
N5 N6 B1 N4 59.4(3)
C6 N4 B1 N2 -118.5(4)
N3 N4 B1 N2 57.9(3)
C6 N4 B1 N6 124.0(4)
N3 N4 B1 N6 -59.6(4)
